data_1513758
loop_
_publ_author_name
'Tan, Wei Shyang'
'Prabhakar, Ch'
'Liu, Yi-Hung'
'Peng, Shie-Ming'
'Yang, Jye-Shane'

_publ_section_title
;
 Effects of iptycene scaffolds on the photoluminescence of
 N,N-dimethylaminobenzonitrile and its analogues.
;
_journal_issue 2
_journal_name_full
'Photochemical &amp; photobiological sciences : Official journal of the European Photochemistry Association and the European Society for Photobiology'
_journal_page_first 211
_journal_page_last 223
_journal_paper_doi 10.1039/c3pp50196e
_journal_volume 13
_journal_year 2014
_chemical_formula_sum 'C37 H26 N2'
_chemical_formula_weight 498.60
_chemical_name_systematic
; 
 ? 
;
_space_group_IT_number 14
_symmetry_cell_setting monoclinic
_symmetry_space_group_name_Hall '-P 2ybc'
_symmetry_space_group_name_H-M 'P 1 21/c 1'
_atom_sites_solution_hydrogens geom
_atom_sites_solution_primary direct
_atom_sites_solution_secondary difmap
_audit_creation_method SHELXL-97
_cell_angle_alpha 90.00
_cell_angle_beta 110.460(2)
_cell_angle_gamma 90.00
_cell_formula_units_Z 4
_cell_length_a 10.6616(2)
_cell_length_b 20.7812(3)
_cell_length_c 13.2070(3)
_cell_measurement_temperature 250(2)
_cell_volume 2741.56(10)
_computing_cell_refinement
; 
CrysAlis CCD, Oxford Diffraction Ltd., 
Version 1.171.32.15 (release 10-01-2008 CrysAlis171 .NET) 
(compiled Jan 10 2008,16:37:18) 
;
_computing_data_collection
; 
CrysAlis CCD, Oxford Diffraction Ltd., 
Version 1.171.32.15 (release 10-01-2008 CrysAlis171 .NET) 
(compiled Jan 10 2008,16:37:18) 
;
_computing_data_reduction
; 
CrysAlis CCD, Oxford Diffraction Ltd., 
Version 1.171.32.15 (release 10-01-2008 CrysAlis171 .NET) 
(compiled Jan 10 2008,16:37:18) 
;
_computing_molecular_graphics SHELXTL
_computing_publication_material SHELXTL
_computing_structure_refinement 'SHELXL-97 (Sheldrick, 1997)'
_computing_structure_solution 'SHELXS-97 (Sheldrick, 1990)'
_diffrn_ambient_temperature 250(2)
_diffrn_measured_fraction_theta_full 1.000
_diffrn_measured_fraction_theta_max 1.000
_diffrn_measurement_device_type 'Oxford Diffraction Gemini A'
_diffrn_measurement_method CCD
_diffrn_radiation_monochromator graphite
_diffrn_radiation_source 'fine-focus sealed tube'
_diffrn_radiation_type CuK\a
_diffrn_radiation_wavelength 1.54178
_diffrn_reflns_av_R_equivalents 0.0330
_diffrn_reflns_av_sigmaI/netI 0.0236
_diffrn_reflns_limit_h_max 12
_diffrn_reflns_limit_h_min -10
_diffrn_reflns_limit_k_max 24
_diffrn_reflns_limit_k_min -24
_diffrn_reflns_limit_l_max 13
_diffrn_reflns_limit_l_min -15
_diffrn_reflns_number 19674
_diffrn_reflns_theta_full 68.00
_diffrn_reflns_theta_max 68.00
_diffrn_reflns_theta_min 4.16
_exptl_absorpt_coefficient_mu 0.538
_exptl_absorpt_correction_type none
_exptl_crystal_density_diffrn 1.208
_exptl_crystal_density_method 'not measured'
_exptl_crystal_F_000 1048
_refine_diff_density_max 0.254
_refine_diff_density_min -0.223
_refine_diff_density_rms 0.039
_refine_ls_extinction_method none
_refine_ls_goodness_of_fit_ref 1.031
_refine_ls_hydrogen_treatment mixed
_refine_ls_matrix_type full
_refine_ls_number_parameters 352
_refine_ls_number_reflns 4990
_refine_ls_number_restraints 0
_refine_ls_restrained_S_all 1.031
_refine_ls_R_factor_all 0.0572
_refine_ls_R_factor_gt 0.0461
_refine_ls_shift/su_max 0.000
_refine_ls_shift/su_mean 0.000
_refine_ls_structure_factor_coef Fsqd
_refine_ls_weighting_details 'calc w=1/[\s^2^(Fo^2^)+(0.0776P)^2^+0.5679P] where P=(Fo^2^+2Fc^2^)/3'
_refine_ls_weighting_scheme calc
_refine_ls_wR_factor_gt 0.1252
_refine_ls_wR_factor_ref 0.1369
_reflns_number_gt 4069
_reflns_number_total 4990
_reflns_threshold_expression >2sigma(I)
_cod_data_source_file c3pp50196e.txt
_cod_data_source_block ic16171
_cod_depositor_comments
;
The following automatic conversions were performed:

'_symmetry_cell_setting' value 'Monoclinic' changed to 'monoclinic'
according to
/usr/data/users/saulius/automatic-downloads/current/RSC/lib/dictionaries/cif_core.dic
dictionary named 'cif_core.dic' version 2.4.2 from 2011-04-26.

Automatic conversion script
Id: cif_fix_values 2281 2013-09-26 08:29:07Z andrius 
;
_cod_original_cell_volume 2741.56(9)
_cod_original_sg_symbol_H-M P2(1)/c
_cod_database_code 1513758

loop_
_symmetry_equiv_pos_as_xyz
'x, y, z'
'-x, y+1/2, -z+1/2'
'-x, -y, -z'
'x, -y-1/2, z-1/2'

loop_
_atom_site_label
_atom_site_type_symbol
_atom_site_fract_x
_atom_site_fract_y
_atom_site_fract_z
_atom_site_U_iso_or_equiv
_atom_site_adp_type
_atom_site_occupancy
_atom_site_symmetry_multiplicity
_atom_site_calc_flag
_atom_site_refinement_flags
N1 N 0.79170(16) 0.27333(7) 0.89726(12) 0.0507(4) Uani 1 1 d .
N2 N 0.37412(18) 0.06687(8) 0.53215(15) 0.0664(5) Uani 1 1 d .
C1 C 0.70683(16) 0.23342(7) 0.81338(13) 0.0369(3) Uani 1 1 d .
C2 C 0.58342(16) 0.25370(7) 0.74015(13) 0.0368(3) Uani 1 1 d .
C3 C 0.50127(15) 0.21212(7) 0.66213(12) 0.0358(3) Uani 1 1 d .
C4 C 0.53931(15) 0.14810(7) 0.65781(12) 0.0341(3) Uani 1 1 d .
C5 C 0.66462(15) 0.12774(7) 0.72762(12) 0.0345(3) Uani 1 1 d .
C6 C 0.74791(15) 0.17053(7) 0.80264(12) 0.0350(3) Uani 1 1 d .
C7 C 0.52476(16) 0.32169(7) 0.73087(13) 0.0383(4) Uani 1 1 d .
H7A H 0.5814 0.3514 0.7868 0.046 Uiso 1 1 calc R
C8 C 0.38395(17) 0.31515(8) 0.73328(14) 0.0417(4) Uani 1 1 d .
C9 C 0.3332(2) 0.34782(9) 0.80224(16) 0.0524(5) Uani 1 1 d .
H9A H 0.3878 0.3757 0.8555 0.063 Uiso 1 1 calc R
C10 C 0.1996(2) 0.33838(11) 0.7908(2) 0.0655(6) Uani 1 1 d .
H10A H 0.1637 0.3601 0.8369 0.079 Uiso 1 1 calc R
C11 C 0.1195(2) 0.29761(11) 0.7128(2) 0.0649(6) Uani 1 1 d .
H11A H 0.0295 0.2918 0.7062 0.078 Uiso 1 1 calc R
C12 C 0.17036(19) 0.26475(9) 0.64339(18) 0.0535(5) Uani 1 1 d .
H12A H 0.1155 0.2369 0.5902 0.064 Uiso 1 1 calc R
C13 C 0.30285(17) 0.27388(8) 0.65421(14) 0.0412(4) Uani 1 1 d .
C14 C 0.37529(15) 0.24427(7) 0.58463(13) 0.0371(3) Uani 1 1 d .
H14A H 0.3183 0.2145 0.5289 0.044 Uiso 1 1 calc R
C15 C 0.42697(15) 0.30118(7) 0.53701(13) 0.0354(3) Uani 1 1 d .
C16 C 0.40206(16) 0.31301(8) 0.42928(13) 0.0407(4) Uani 1 1 d .
H16A H 0.3486 0.2847 0.3761 0.049 Uiso 1 1 calc R
C17 C 0.45734(19) 0.36757(9) 0.40044(15) 0.0484(4) Uani 1 1 d .
H17A H 0.4407 0.3763 0.3271 0.058 Uiso 1 1 calc R
C18 C 0.53622(19) 0.40895(9) 0.47831(16) 0.0501(4) Uani 1 1 d .
H18A H 0.5729 0.4456 0.4575 0.060 Uiso 1 1 calc R
C19 C 0.56206(17) 0.39696(8) 0.58727(15) 0.0428(4) Uani 1 1 d .
H19A H 0.6159 0.4252 0.6404 0.051 Uiso 1 1 calc R
C20 C 0.50747(15) 0.34297(7) 0.61612(13) 0.0363(3) Uani 1 1 d .
C21 C 0.88269(15) 0.14110(7) 0.86764(13) 0.0361(3) Uani 1 1 d .
H21A H 0.9428 0.1715 0.9201 0.043 Uiso 1 1 calc R
C22 C 0.94020(16) 0.11709(7) 0.78367(13) 0.0374(3) Uani 1 1 d .
C23 C 1.06241(17) 0.13327(8) 0.77649(15) 0.0456(4) Uani 1 1 d .
H23A H 1.1185 0.1631 0.8250 0.055 Uiso 1 1 calc R
C24 C 1.10177(19) 0.10512(10) 0.69704(17) 0.0554(5) Uani 1 1 d .
H24A H 1.1853 0.1156 0.6924 0.066 Uiso 1 1 calc R
C25 C 1.0192(2) 0.06190(10) 0.62494(17) 0.0566(5) Uani 1 1 d .
H25A H 1.0471 0.0431 0.5716 0.068 Uiso 1 1 calc R
C26 C 0.89506(19) 0.04576(9) 0.63035(15) 0.0478(4) Uani 1 1 d .
H26A H 0.8386 0.0166 0.5808 0.057 Uiso 1 1 calc R
C27 C 0.85643(16) 0.07333(7) 0.70976(13) 0.0376(3) Uani 1 1 d .
C28 C 0.72605(15) 0.06119(7) 0.72991(13) 0.0358(3) Uani 1 1 d .
H28A H 0.6656 0.0309 0.6775 0.043 Uiso 1 1 calc R
C29 C 0.76766(15) 0.03788(7) 0.84678(13) 0.0354(3) Uani 1 1 d .
C30 C 0.73178(16) -0.01959(7) 0.88183(14) 0.0398(4) Uani 1 1 d .
H30A H 0.6759 -0.0488 0.8320 0.048 Uiso 1 1 calc R
C31 C 0.77943(17) -0.03364(8) 0.99174(15) 0.0457(4) Uani 1 1 d .
H31A H 0.7555 -0.0726 1.0163 0.055 Uiso 1 1 calc R
C32 C 0.86162(17) 0.00925(8) 1.06506(15) 0.0453(4) Uani 1 1 d .
H32A H 0.8928 -0.0006 1.1392 0.054 Uiso 1 1 calc R
C33 C 0.89858(16) 0.06693(8) 1.02995(14) 0.0407(4) Uani 1 1 d .
H33A H 0.9547 0.0961 1.0799 0.049 Uiso 1 1 calc R
C34 C 0.85193(15) 0.08093(7) 0.92085(13) 0.0354(3) Uani 1 1 d .
C35 C 0.44832(17) 0.10301(7) 0.58605(14) 0.0413(4) Uani 1 1 d .
C36 C 0.8598(3) 0.32437(14) 0.8689(2) 0.0897(9) Uani 1 1 d .
H36A H 0.9136 0.3471 0.9337 0.134 Uiso 1 1 calc R
H36B H 0.7953 0.3538 0.8211 0.134 Uiso 1 1 calc R
H36C H 0.9174 0.3074 0.8324 0.134 Uiso 1 1 calc R
C37 C 0.7609(4) 0.27852(18) 0.9914(2) 0.1137(13) Uani 1 1 d .
H37A H 0.8251 0.3067 1.0422 0.171 Uiso 1 1 calc R
H37B H 0.7646 0.2363 1.0236 0.171 Uiso 1 1 calc R
H37C H 0.6716 0.2962 0.9739 0.171 Uiso 1 1 calc R

loop_
_atom_site_aniso_label
_atom_site_aniso_U_11
_atom_site_aniso_U_22
_atom_site_aniso_U_33
_atom_site_aniso_U_23
_atom_site_aniso_U_13
_atom_site_aniso_U_12
N1 0.0598(9) 0.0380(7) 0.0462(8) -0.0104(6) 0.0083(7) -0.0080(7)
N2 0.0634(11) 0.0503(9) 0.0660(11) -0.0044(8) -0.0019(9) -0.0156(8)
C1 0.0407(8) 0.0319(7) 0.0358(8) -0.0009(6) 0.0103(6) -0.0010(6)
C2 0.0426(8) 0.0307(7) 0.0377(8) 0.0009(6) 0.0147(7) 0.0018(6)
C3 0.0357(8) 0.0337(8) 0.0367(8) 0.0029(6) 0.0110(6) 0.0007(6)
C4 0.0351(8) 0.0320(7) 0.0335(7) 0.0002(6) 0.0098(6) -0.0017(6)
C5 0.0369(8) 0.0299(7) 0.0365(8) -0.0007(6) 0.0127(6) -0.0008(6)
C6 0.0354(8) 0.0330(7) 0.0341(8) 0.0012(6) 0.0089(6) -0.0013(6)
C7 0.0439(9) 0.0321(8) 0.0370(8) -0.0009(6) 0.0119(7) 0.0024(6)
C8 0.0512(9) 0.0355(8) 0.0419(9) 0.0117(7) 0.0205(8) 0.0099(7)
C9 0.0717(12) 0.0440(9) 0.0505(10) 0.0133(8) 0.0328(9) 0.0174(9)
C10 0.0796(15) 0.0608(12) 0.0759(14) 0.0233(11) 0.0521(13) 0.0273(11)
C11 0.0558(12) 0.0665(13) 0.0863(16) 0.0285(12) 0.0423(12) 0.0178(10)
C12 0.0447(10) 0.0487(10) 0.0690(12) 0.0189(9) 0.0223(9) 0.0056(8)
C13 0.0427(8) 0.0358(8) 0.0474(9) 0.0134(7) 0.0185(7) 0.0078(7)
C14 0.0357(8) 0.0327(7) 0.0396(8) 0.0020(6) 0.0093(6) 0.0010(6)
C15 0.0330(7) 0.0329(7) 0.0405(8) 0.0014(6) 0.0129(6) 0.0055(6)
C16 0.0401(8) 0.0423(8) 0.0402(9) -0.0021(7) 0.0147(7) 0.0079(7)
C17 0.0534(10) 0.0567(10) 0.0430(9) 0.0075(8) 0.0269(8) 0.0068(8)
C18 0.0519(10) 0.0482(10) 0.0596(11) 0.0082(8) 0.0314(9) -0.0026(8)
C19 0.0404(8) 0.0375(8) 0.0521(10) -0.0021(7) 0.0182(7) -0.0028(7)
C20 0.0362(8) 0.0336(7) 0.0400(8) 0.0006(6) 0.0145(6) 0.0052(6)
C21 0.0342(8) 0.0305(7) 0.0385(8) -0.0006(6) 0.0062(6) -0.0025(6)
C22 0.0370(8) 0.0306(7) 0.0421(8) 0.0074(6) 0.0106(7) 0.0025(6)
C23 0.0393(9) 0.0411(9) 0.0534(10) 0.0098(7) 0.0125(8) -0.0025(7)
C24 0.0475(10) 0.0594(11) 0.0671(12) 0.0127(9) 0.0297(9) 0.0010(8)
C25 0.0606(12) 0.0599(11) 0.0589(11) 0.0042(9) 0.0328(10) 0.0063(9)
C26 0.0520(10) 0.0458(9) 0.0467(10) -0.0012(7) 0.0189(8) 0.0034(8)
C27 0.0383(8) 0.0324(7) 0.0409(8) 0.0046(6) 0.0122(7) 0.0033(6)
C28 0.0348(8) 0.0305(7) 0.0389(8) -0.0029(6) 0.0089(6) -0.0007(6)
C29 0.0329(7) 0.0309(7) 0.0423(8) -0.0006(6) 0.0133(6) 0.0034(6)
C30 0.0375(8) 0.0311(7) 0.0526(10) 0.0000(7) 0.0178(7) 0.0012(6)
C31 0.0451(9) 0.0371(8) 0.0582(11) 0.0121(7) 0.0223(8) 0.0050(7)
C32 0.0451(9) 0.0469(9) 0.0442(9) 0.0118(7) 0.0159(8) 0.0127(7)
C33 0.0364(8) 0.0407(8) 0.0414(9) 0.0007(7) 0.0091(7) 0.0051(6)
C34 0.0323(7) 0.0315(7) 0.0416(8) 0.0011(6) 0.0120(6) 0.0044(6)
C35 0.0411(8) 0.0343(8) 0.0431(9) 0.0025(7) 0.0078(7) -0.0002(7)
C36 0.0892(18) 0.102(2) 0.0784(17) -0.0273(15) 0.0296(14) -0.0539(16)
C37 0.130(3) 0.163(3) 0.0533(14) -0.0479(18) 0.0387(16) -0.077(2)

loop_
_atom_type_symbol
_atom_type_description
_atom_type_scat_dispersion_real
_atom_type_scat_dispersion_imag
_atom_type_scat_source
C C 0.0181 0.0091 'International Tables Vol C Tables 4.2.6.8 and 6.1.1.4'
H H 0.0000 0.0000 'International Tables Vol C Tables 4.2.6.8 and 6.1.1.4'
N N 0.0311 0.0180 'International Tables Vol C Tables 4.2.6.8 and 6.1.1.4'

loop_
_geom_angle_atom_site_label_1
_geom_angle_atom_site_label_2
_geom_angle_atom_site_label_3
_geom_angle
C37 N1 C36 118.8(2)
C37 N1 C1 116.98(18)
C36 N1 C1 118.54(17)
C2 C1 C6 117.58(14)
C2 C1 N1 123.39(14)
C6 C1 N1 119.03(14)
C3 C2 C1 121.36(14)
C3 C2 C7 112.27(13)
C1 C2 C7 126.32(14)
C2 C3 C4 120.24(14)
C2 C3 C14 113.69(13)
C4 C3 C14 126.03(14)
C5 C4 C3 119.04(14)
C5 C4 C35 120.38(13)
C3 C4 C35 120.52(14)
C6 C5 C4 120.00(14)
C6 C5 C28 113.66(13)
C4 C5 C28 126.32(13)
C5 C6 C1 121.51(14)
C5 C6 C21 112.70(13)
C1 C6 C21 125.80(14)
C8 C7 C20 105.63(13)
C8 C7 C2 107.13(13)
C20 C7 C2 104.52(12)
C9 C8 C13 120.68(17)
C9 C8 C7 125.80(17)
C13 C8 C7 113.47(14)
C8 C9 C10 118.6(2)
C11 C10 C9 120.75(19)
C10 C11 C12 120.75(19)
C13 C12 C11 118.8(2)
C12 C13 C8 120.39(17)
C12 C13 C14 126.73(17)
C8 C13 C14 112.85(14)
C13 C14 C3 106.56(13)
C13 C14 C15 105.51(12)
C3 C14 C15 104.76(12)
C16 C15 C20 120.53(15)
C16 C15 C14 126.62(15)
C20 C15 C14 112.84(14)
C15 C16 C17 118.81(16)
C18 C17 C16 120.71(16)
C17 C18 C19 120.60(16)
C20 C19 C18 118.84(16)
C19 C20 C15 120.50(15)
C19 C20 C7 126.46(15)
C15 C20 C7 113.04(13)
C6 C21 C34 106.07(12)
C6 C21 C22 105.16(12)
C34 C21 C22 105.81(12)
C23 C22 C27 119.78(16)
C23 C22 C21 126.77(15)
C27 C22 C21 113.44(14)
C22 C23 C24 119.42(17)
C25 C24 C23 120.51(17)
C24 C25 C26 120.70(18)
C27 C26 C25 118.79(18)
C26 C27 C22 120.80(16)
C26 C27 C28 126.66(15)
C22 C27 C28 112.53(14)
C27 C28 C5 104.93(12)
C27 C28 C29 105.56(12)
C5 C28 C29 106.17(12)
C30 C29 C34 120.30(15)
C30 C29 C28 126.56(14)
C34 C29 C28 113.14(13)
C29 C30 C31 119.21(16)
C32 C31 C30 120.46(15)
C31 C32 C33 120.45(16)
C34 C33 C32 119.25(16)
C33 C34 C29 120.32(14)
C33 C34 C21 126.62(14)
C29 C34 C21 113.06(14)
N2 C35 C4 177.4(2)

loop_
_geom_bond_atom_site_label_1
_geom_bond_atom_site_label_2
_geom_bond_distance
N1 C37 1.397(3)
N1 C36 1.408(3)
N1 C1 1.426(2)
N2 C35 1.141(2)
C1 C2 1.398(2)
C1 C6 1.401(2)
C2 C3 1.395(2)
C2 C7 1.533(2)
C3 C4 1.398(2)
C3 C14 1.529(2)
C4 C5 1.397(2)
C4 C35 1.440(2)
C5 C6 1.395(2)
C5 C28 1.526(2)
C6 C21 1.521(2)
C7 C8 1.519(2)
C7 C20 1.527(2)
C8 C9 1.389(2)
C8 C13 1.394(2)
C9 C10 1.393(3)
C10 C11 1.376(3)
C11 C12 1.396(3)
C12 C13 1.382(2)
C13 C14 1.522(2)
C14 C15 1.530(2)
C15 C16 1.375(2)
C15 C20 1.398(2)
C16 C17 1.391(3)
C17 C18 1.378(3)
C18 C19 1.390(3)
C19 C20 1.377(2)
C21 C34 1.525(2)
C21 C22 1.526(2)
C22 C23 1.381(2)
C22 C27 1.403(2)
C23 C24 1.388(3)
C24 C25 1.379(3)
C25 C26 1.391(3)
C26 C27 1.378(2)
C27 C28 1.525(2)
C28 C29 1.528(2)
C29 C30 1.382(2)
C29 C34 1.397(2)
C30 C31 1.391(3)
C31 C32 1.381(3)
C32 C33 1.391(2)
C33 C34 1.381(2)
